data_2212173
loop_
_publ_author_name
'Long, Sihui'
'Parkin, Sean'
'Li, Tonglei'

_publ_section_title
;
 3-Carboxy-2-(2,6-dimethylphenylamino)pyridinium trifluoroacetate
;
_journal_coeditor_code GK2049
_journal_issue 2
_journal_name_full 'Acta Crystallographica Section E'
_journal_page_first o906
_journal_page_last o907
_journal_paper_doi 10.1107/S1600536807002747
_journal_volume 63
_journal_year 2007
_chemical_formula_iupac 'C14 H15 N2 O2 + , C2 F3 O2 -'
_chemical_formula_moiety 'C14 H15 N2 O2 + , C2 F3 O2 -'
_chemical_formula_sum 'C16 H15 F3 N2 O4'
_chemical_formula_weight 356.30
_chemical_name_systematic
;
3-carboxy-2-(2,6-dimethylphenylamino)pyridinium 2,2,2-trifluoroacetate
;
_space_group_IT_number 2
_symmetry_cell_setting triclinic
_symmetry_space_group_name_Hall '-P 1'
_symmetry_space_group_name_H-M 'P -1'
_atom_sites_solution_hydrogens geom
_atom_sites_solution_primary direct
_atom_sites_solution_secondary difmap
_audit_creation_method SHELXL97
_cell_angle_alpha 91.0513(11)
_cell_angle_beta 102.6354(11)
_cell_angle_gamma 92.0117(12)
_cell_formula_units_Z 2
_cell_length_a 8.1899(2)
_cell_length_b 8.7140(2)
_cell_length_c 11.4579(3)
_cell_measurement_reflns_used 3633
_cell_measurement_temperature 90.0(2)
_cell_measurement_theta_max 27.48
_cell_measurement_theta_min 1.00
_cell_volume 797.13(3)
_computing_cell_refinement 'SCALEPACK (Otwinowski & Minor, 1997)'
_computing_data_collection 'COLLECT (Nonius, 1998)'
_computing_data_reduction 'DENZO-SMN (Otwinowski & Minor, 1997)'
_computing_molecular_graphics 'XP in SHELXTL (Sheldrick, 1995)'
_computing_publication_material 'SHELXL97 and local procedures'
_computing_structure_refinement 'SHELXL97 (Sheldrick, 1997)'
_computing_structure_solution 'SHELXS97 (Sheldrick, 1997)'
_diffrn_ambient_temperature 90.0(2)
_diffrn_detector_area_resol_mean 18
_diffrn_measured_fraction_theta_full .999
_diffrn_measured_fraction_theta_max .999
_diffrn_measurement_device_type 'Nonius KappaCCD area-detector'
_diffrn_measurement_method '\w scans at fixed \c = 55\%'
_diffrn_radiation_monochromator graphite
_diffrn_radiation_source 'fine-focus sealed tube'
_diffrn_radiation_type MoK\a
_diffrn_radiation_wavelength 0.71073
_diffrn_reflns_av_R_equivalents 0.0269
_diffrn_reflns_av_sigmaI/netI 0.0413
_diffrn_reflns_limit_h_max 10
_diffrn_reflns_limit_h_min -10
_diffrn_reflns_limit_k_max 11
_diffrn_reflns_limit_k_min -11
_diffrn_reflns_limit_l_max 14
_diffrn_reflns_limit_l_min -14
_diffrn_reflns_number 7239
_diffrn_reflns_theta_full 27.49
_diffrn_reflns_theta_max 27.49
_diffrn_reflns_theta_min 1.82
_diffrn_standards_decay_% 0
_exptl_absorpt_coefficient_mu 0.130
_exptl_absorpt_correction_T_max 0.9871
_exptl_absorpt_correction_T_min 0.9597
_exptl_absorpt_correction_type multi-scan
_exptl_absorpt_process_details '(SCALEPACK; Otwinowski & Minor, 1997)'
_exptl_crystal_colour colourless
_exptl_crystal_density_diffrn 1.484
_exptl_crystal_density_method 'not measured'
_exptl_crystal_description block
_exptl_crystal_F_000 368
_exptl_crystal_size_max 0.32
_exptl_crystal_size_mid 0.13
_exptl_crystal_size_min 0.10
_refine_diff_density_max .425
_refine_diff_density_min -.447
_refine_ls_extinction_coef 0.016(5)
_refine_ls_extinction_expression Fc^*^=kFc[1+0.001xFc^2^\l^3^/sin(2\q)]^-1/4^
_refine_ls_extinction_method 'SHELXL97 (Sheldrick, 1997)'
_refine_ls_goodness_of_fit_ref 1.037
_refine_ls_hydrogen_treatment constr
_refine_ls_matrix_type full
_refine_ls_number_parameters 241
_refine_ls_number_reflns 3662
_refine_ls_number_restraints 114
_refine_ls_restrained_S_all 1.033
_refine_ls_R_factor_all 0.0712
_refine_ls_R_factor_gt 0.0461
_refine_ls_shift/su_max 0.000
_refine_ls_shift/su_mean 0.000
_refine_ls_structure_factor_coef Fsqd
_refine_ls_weighting_details 'calc w = 1/[\s^2^(Fo^2^)+(0.0666P)^2^+0.2811P] where P=(Fo^2^+2Fc^2^)/3'
_refine_ls_weighting_scheme calc
_refine_ls_wR_factor_gt 0.1159
_refine_ls_wR_factor_ref 0.1319
_reflns_number_gt 2628
_reflns_number_total 3662
_reflns_threshold_expression I>2\s(I)
_cod_data_source_file gk2049.cif
_cod_data_source_block I
_cod_database_code 2212173
_cod_database_fobs_code 2212173

loop_
_symmetry_equiv_pos_as_xyz
'x, y, z'
'-x, -y, -z'

loop_
_atom_site_type_symbol
_atom_site_label
_atom_site_fract_x
_atom_site_fract_y
_atom_site_fract_z
_atom_site_U_iso_or_equiv
_atom_site_adp_type
_atom_site_calc_flag
_atom_site_refinement_flags
_atom_site_occupancy
_atom_site_disorder_assembly
_atom_site_disorder_group
N N1 -0.01147(16) 0.25164(15) 0.15122(12) 0.0191(3) Uani d . 1 . .
H H1 -0.0760 0.2103 0.1953 0.023 Uiso calc R 1 . .
C C2 0.09804(19) 0.36811(18) 0.20016(15) 0.0181(3) Uani d . 1 . .
C C3 0.19905(19) 0.43428(18) 0.12556(14) 0.0184(3) Uani d . 1 . .
C C4 0.1858(2) 0.37407(18) 0.01242(15) 0.0198(4) Uani d . 1 . .
H H4 0.2563 0.4153 -0.0359 0.024 Uiso calc R 1 . .
C C5 0.0707(2) 0.25299(19) -0.03400(15) 0.0216(4) Uani d . 1 . .
H H5 0.0615 0.2127 -0.1129 0.026 Uiso calc R 1 . .
C C6 -0.0266(2) 0.19577(18) 0.03795(15) 0.0208(4) Uani d . 1 . .
H H6 -0.1069 0.1151 0.0085 0.025 Uiso calc R 1 . .
N N7 0.10623(17) 0.41321(16) 0.31270(12) 0.0214(3) Uani d . 1 . .
H H7 0.1760 0.4905 0.3421 0.026 Uiso calc R 1 . .
C C8 0.0089(2) 0.34435(18) 0.39000(14) 0.0194(4) Uani d . 1 . .
C C9 0.0895(2) 0.24937(19) 0.47982(15) 0.0230(4) Uani d . 1 . .
C C10 -0.0045(2) 0.1859(2) 0.55556(16) 0.0270(4) Uani d . 1 . .
H H10 0.0472 0.1211 0.6175 0.032 Uiso calc R 1 . .
C C11 -0.1727(2) 0.2161(2) 0.54190(16) 0.0282(4) Uani d . 1 . .
H H11 -0.2357 0.1713 0.5939 0.034 Uiso calc R 1 . .
C C12 -0.2491(2) 0.31186(19) 0.45234(15) 0.0245(4) Uani d . 1 . .
H H12 -0.3641 0.3324 0.4441 0.029 Uiso calc R 1 . .
C C13 -0.1604(2) 0.37813(19) 0.37466(15) 0.0213(4) Uani d . 1 . .
C C14 0.2721(2) 0.2169(2) 0.49479(17) 0.0336(5) Uani d . 1 . .
H H14A 0.2925 0.1780 0.4187 0.050 Uiso calc R 1 . .
H H14B 0.3029 0.1399 0.5562 0.050 Uiso calc R 1 . .
H H14C 0.3398 0.3118 0.5193 0.050 Uiso calc R 1 . .
C C15 -0.2433(2) 0.4817(2) 0.27821(16) 0.0270(4) Uani d . 1 . .
H H15A -0.2706 0.4247 0.2015 0.041 Uiso calc R 1 . .
H H15B -0.1672 0.5694 0.2729 0.041 Uiso calc R 1 . .
H H15C -0.3463 0.5188 0.2972 0.041 Uiso calc R 1 . .
C C16 0.3206(2) 0.56336(19) 0.17301(15) 0.0208(4) Uani d . 1 . .
O O17 0.35086(15) 0.60663(14) 0.27791(11) 0.0289(3) Uani d . 1 . .
O O18 0.38983(15) 0.62508(13) 0.09085(11) 0.0255(3) Uani d . 1 . .
H H18 0.4614 0.6934 0.1227 0.038 Uiso calc R 1 . .
C C1A 0.6584(2) 0.95446(19) 0.18592(14) 0.0210(4) Uani d . 1 . .
O O1A 0.79223(15) 1.03021(13) 0.21095(11) 0.0270(3) Uani d . 1 A .
O O2A 0.63550(14) 0.81313(13) 0.17043(11) 0.0258(3) Uani d . 1 A .
C C2A 0.4985(2) 1.0453(2) 0.17639(18) 0.0332(4) Uani d PDU 0.909(5) A 1
F F1A 0.3723(2) 0.98752(19) 0.09230(19) 0.0505(6) Uani d PDU 0.909(5) A 1
F F2A 0.5224(2) 1.19087(15) 0.1474(2) 0.0715(9) Uani d PDU 0.909(5) A 1
F F3A 0.4523(3) 1.0488(3) 0.27864(16) 0.0766(8) Uani d PDU 0.909(5) A 1
C C2A' 0.4985(2) 1.0453(2) 0.17639(18) 0.0332(4) Uani d PDU 0.091(5) A 2
F F1A' 0.490(2) 1.1798(15) 0.2225(15) 0.044(3) Uiso d PDU 0.091(5) A 2
F F2A' 0.3853(19) 0.9695(18) 0.2436(15) 0.044(3) Uiso d PDU 0.091(5) A 2
F F3A' 0.379(3) 1.033(3) 0.0773(16) 0.044(3) Uiso d PDU 0.091(5) A 2

loop_
_atom_site_aniso_label
_atom_site_aniso_U_11
_atom_site_aniso_U_22
_atom_site_aniso_U_33
_atom_site_aniso_U_12
_atom_site_aniso_U_13
_atom_site_aniso_U_23
N1 0.0185(7) 0.0188(7) 0.0205(7) -0.0035(5) 0.0062(6) -0.0017(5)
C2 0.0165(8) 0.0173(8) 0.0199(8) 0.0004(6) 0.0028(6) 0.0000(6)
C3 0.0172(8) 0.0170(8) 0.0215(8) 0.0017(6) 0.0053(6) 0.0004(6)
C4 0.0186(8) 0.0197(8) 0.0222(9) 0.0013(6) 0.0068(7) 0.0023(7)
C5 0.0226(8) 0.0220(8) 0.0204(8) -0.0007(7) 0.0056(7) -0.0033(7)
C6 0.0196(8) 0.0178(8) 0.0237(9) -0.0018(6) 0.0027(7) -0.0052(7)
N7 0.0222(7) 0.0227(7) 0.0192(7) -0.0079(6) 0.0060(6) -0.0036(6)
C8 0.0215(8) 0.0194(8) 0.0178(8) -0.0052(6) 0.0070(7) -0.0037(6)
C9 0.0258(9) 0.0237(9) 0.0195(8) 0.0006(7) 0.0051(7) -0.0041(7)
C10 0.0384(10) 0.0245(9) 0.0189(9) 0.0022(8) 0.0076(8) 0.0013(7)
C11 0.0359(10) 0.0248(9) 0.0278(10) -0.0065(8) 0.0168(8) -0.0037(7)
C12 0.0220(8) 0.0257(9) 0.0271(9) -0.0043(7) 0.0093(7) -0.0059(7)
C13 0.0214(8) 0.0205(8) 0.0209(8) -0.0024(6) 0.0035(7) -0.0061(7)
C14 0.0292(10) 0.0427(12) 0.0284(10) 0.0088(9) 0.0046(8) -0.0005(9)
C15 0.0243(9) 0.0298(9) 0.0261(9) 0.0013(7) 0.0038(7) 0.0001(7)
C16 0.0179(8) 0.0196(8) 0.0260(9) -0.0005(6) 0.0079(7) -0.0006(7)
O17 0.0265(7) 0.0331(7) 0.0279(7) -0.0120(5) 0.0105(5) -0.0097(6)
O18 0.0260(6) 0.0226(6) 0.0285(7) -0.0092(5) 0.0088(5) -0.0007(5)
C1A 0.0232(9) 0.0220(8) 0.0173(8) -0.0034(7) 0.0038(7) 0.0007(6)
O1A 0.0261(7) 0.0248(6) 0.0287(7) -0.0093(5) 0.0049(5) 0.0010(5)
O2A 0.0216(6) 0.0192(6) 0.0371(7) -0.0043(5) 0.0086(5) 0.0003(5)
C2A 0.0295(10) 0.0256(9) 0.0395(11) 0.0010(8) -0.0027(8) -0.0087(8)
F1A 0.0258(7) 0.0377(10) 0.0747(12) 0.0021(7) -0.0165(7) -0.0152(9)
F2A 0.0457(9) 0.0216(7) 0.129(2) 0.0057(6) -0.0206(11) 0.0037(9)
F3A 0.0529(12) 0.125(2) 0.0586(11) 0.0315(13) 0.0247(9) -0.0249(11)
C2A' 0.0295(10) 0.0256(9) 0.0395(11) 0.0010(8) -0.0027(8) -0.0087(8)

loop_
_atom_type_symbol
_atom_type_description
_atom_type_scat_dispersion_real
_atom_type_scat_dispersion_imag
_atom_type_scat_source
C C .0033 .0016 'International Tables Vol C Tables 4.2.6.8 and 6.1.1.4'
H H .0000 .0000 'International Tables Vol C Tables 4.2.6.8 and 6.1.1.4'
N N .0061 .0033 'International Tables Vol C Tables 4.2.6.8 and 6.1.1.4'
O O .0106 .0060 'International Tables Vol C Tables 4.2.6.8 and 6.1.1.4'
F F .0171 .0103 'International Tables Vol C Tables 4.2.6.8 and 6.1.1.4'

loop_
_geom_angle_atom_site_label_1
_geom_angle_atom_site_label_2
_geom_angle_atom_site_label_3
_geom_angle
C6 N1 C2 123.43(14)
C6 N1 H1 118.3
C2 N1 H1 118.3
N7 C2 N1 119.14(14)
N7 C2 C3 124.01(14)
N1 C2 C3 116.85(14)
C4 C3 C2 119.14(14)
C4 C3 C16 121.10(14)
C2 C3 C16 119.72(14)
C3 C4 C5 121.77(15)
C3 C4 H4 119.1
C5 C4 H4 119.1
C6 C5 C4 117.55(15)
C6 C5 H5 121.2
C4 C5 H5 121.2
N1 C6 C5 121.20(15)
N1 C6 H6 119.4
C5 C6 H6 119.4
C2 N7 C8 124.55(13)
C2 N7 H7 117.7
C8 N7 H7 117.7
C9 C8 C13 122.70(15)
C9 C8 N7 118.12(14)
C13 C8 N7 119.15(15)
C10 C9 C8 117.76(16)
C10 C9 C14 120.88(16)
C8 C9 C14 121.35(16)
C11 C10 C9 120.87(17)
C11 C10 H10 119.6
C9 C10 H10 119.6
C10 C11 C12 120.04(16)
C10 C11 H11 120.0
C12 C11 H11 120.0
C13 C12 C11 121.22(16)
C13 C12 H12 119.4
C11 C12 H12 119.4
C12 C13 C8 117.41(15)
C12 C13 C15 121.02(15)
C8 C13 C15 121.57(15)
C9 C14 H14A 109.5
C9 C14 H14B 109.5
H14A C14 H14B 109.5
C9 C14 H14C 109.5
H14A C14 H14C 109.5
H14B C14 H14C 109.5
C13 C15 H15A 109.5
C13 C15 H15B 109.5
H15A C15 H15B 109.5
C13 C15 H15C 109.5
H15A C15 H15C 109.5
H15B C15 H15C 109.5
O17 C16 O18 124.22(15)
O17 C16 C3 122.66(15)
O18 C16 C3 113.12(14)
C16 O18 H18 109.5
O1A C1A O2A 128.46(16)
O1A C1A C2A 116.22(15)
O2A C1A C2A 115.29(14)
F3A C2A F1A 108.9(2)
F3A C2A F2A 107.08(19)
F1A C2A F2A 105.92(17)
F3A C2A C1A 110.76(16)
F1A C2A C1A 112.40(16)
F2A C2A C1A 111.50(17)
C1A C2A' F1A' 126.0(7)
C1A C2A' F2A' 110.3(6)
C1A C2A' F3A' 119.8(11)
F1A' C2A' F2A' 94.7(9)
F1A' C2A' F3A' 106.6(12)
F2A' C2A' F3A' 90.1(11)

loop_
_geom_bond_atom_site_label_1
_geom_bond_atom_site_label_2
_geom_bond_distance
N1 C6 1.356(2)
N1 C2 1.358(2)
N1 H1 0.8800
C2 N7 1.328(2)
C2 C3 1.429(2)
C3 C4 1.370(2)
C3 C16 1.488(2)
C4 C5 1.405(2)
C4 H4 0.9500
C5 C6 1.356(2)
C5 H5 0.9500
C6 H6 0.9500
N7 C8 1.441(2)
N7 H7 0.8800
C8 C9 1.397(2)
C8 C13 1.401(2)
C9 C10 1.389(2)
C9 C14 1.505(2)
C10 C11 1.388(3)
C10 H10 0.9500
C11 C12 1.388(3)
C11 H11 0.9500
C12 C13 1.388(2)
C12 H12 0.9500
C13 C15 1.499(2)
C14 H14A 0.9800
C14 H14B 0.9800
C14 H14C 0.9800
C15 H15A 0.9800
C15 H15B 0.9800
C15 H15C 0.9800
C16 O17 1.223(2)
C16 O18 1.314(2)
O18 H18 0.8400
C1A O1A 1.2348(19)
C1A O2A 1.243(2)
C1A C2A 1.538(3)
C2A F3A 1.308(3)
C2A F1A 1.326(2)
C2A F2A 1.336(2)
C2A' F1A' 1.288(12)
C2A' F2A' 1.475(12)
C2A' F3A' 1.326(16)

loop_
_geom_hbond_atom_site_label_D
_geom_hbond_atom_site_label_H
_geom_hbond_atom_site_label_A
_geom_hbond_site_symmetry_A
_geom_hbond_distance_DH
_geom_hbond_distance_HA
_geom_hbond_distance_DA
_geom_hbond_angle_DHA
N1 H1 O1A 1_445 0.88 1.91 2.6623(17) 143
N7 H7 O17 . 0.88 2.00 2.6741(17) 132
O18 H18 O2A . 0.84 1.72 2.5447(16) 167

loop_
_geom_torsion_atom_site_label_1
_geom_torsion_atom_site_label_2
_geom_torsion_atom_site_label_3
_geom_torsion_atom_site_label_4
_geom_torsion
C6 N1 C2 N7 -178.73(15)
C6 N1 C2 C3 0.9(2)
N7 C2 C3 C4 176.99(15)
N1 C2 C3 C4 -2.7(2)
N7 C2 C3 C16 -0.9(2)
N1 C2 C3 C16 179.42(14)
C2 C3 C4 C5 2.6(2)
C16 C3 C4 C5 -179.49(15)
C3 C4 C5 C6 -0.7(2)
C2 N1 C6 C5 1.0(2)
C4 C5 C6 N1 -1.1(2)
N1 C2 N7 C8 1.7(2)
C3 C2 N7 C8 -177.98(15)
C2 N7 C8 C9 105.21(18)
C2 N7 C8 C13 -76.5(2)
C13 C8 C9 C10 0.5(2)
N7 C8 C9 C10 178.70(14)
C13 C8 C9 C14 -179.25(16)
N7 C8 C9 C14 -1.1(2)
C8 C9 C10 C11 0.1(3)
C14 C9 C10 C11 179.85(17)
C9 C10 C11 C12 -0.6(3)
C10 C11 C12 C13 0.4(3)
C11 C12 C13 C8 0.2(2)
C11 C12 C13 C15 -179.87(16)
C9 C8 C13 C12 -0.6(2)
N7 C8 C13 C12 -178.81(14)
C9 C8 C13 C15 179.40(15)
N7 C8 C13 C15 1.2(2)
C4 C3 C16 O17 -170.39(16)
C2 C3 C16 O17 7.5(2)
C4 C3 C16 O18 10.0(2)
C2 C3 C16 O18 -172.16(14)
O1A C1A C2A F3A -93.0(2)
O2A C1A C2A F3A 85.2(2)
O1A C1A C2A F1A 144.95(18)
O2A C1A C2A F1A -36.9(2)
O1A C1A C2A F2A 26.2(2)
O2A C1A C2A F2A -155.68(18)
